data_7230237
loop_
_publ_author_name
'An, Yan-Yan'
'Lu, Li-Ping'
'Feng, Si-Si'
'Zhu, Miao-Li'

_publ_section_title
;
 Efficient pure white light emission based on a three-component
 La:Eu,Tb-doped luminescent lanthanide metal--organic framework
;
_journal_issue 14
_journal_name_full CrystEngComm
_journal_page_first 2043
_journal_paper_doi 10.1039/C8CE00008E
_journal_volume 20
_journal_year 2018
_chemical_formula_moiety '[Gd2(C16H9O7)2(C3H7ON)2(H2O)(CHOOH)]??3H2O'
_chemical_formula_sum 'C39 H42 Gd2 N2 O22'
_chemical_formula_weight 1205.24
_space_group_crystal_system monoclinic
_space_group_IT_number 15
_space_group_name_Hall '-C 2yc'
_space_group_name_H-M_alt 'C 1 2/c 1'
_symmetry_space_group_name_Hall '-C 2yc'
_symmetry_space_group_name_H-M 'C 1 2/c 1'
_atom_sites_solution_hydrogens geom
_audit_creation_method SHELXL-2016/6
_audit_update_record
;
2018-02-11 deposited with the CCDC.
2018-03-02 downloaded from the CCDC.
;
_cell_angle_alpha 90
_cell_angle_beta 97.5250(10)
_cell_angle_gamma 90
_cell_formula_units_Z 4
_cell_length_a 28.7055(13)
_cell_length_b 14.4824(7)
_cell_length_c 13.5829(6)
_cell_measurement_reflns_used 9918
_cell_measurement_temperature 200(2)
_cell_measurement_theta_max 28.35
_cell_measurement_theta_min 2.83
_cell_volume 5598.1(4)
_computing_structure_refinement 'SHELXL-2016/6 (Sheldrick, 2016)'
_computing_structure_solution 'SHELXT 2014/5 (Sheldrick, 2014)'
_diffrn_ambient_temperature 200(2)
_diffrn_measured_fraction_theta_full 0.994
_diffrn_measured_fraction_theta_max 0.993
_diffrn_measurement_device_type 'CCD area detector'
_diffrn_radiation_type MoK\a
_diffrn_radiation_wavelength 0.71073
_diffrn_reflns_av_R_equivalents 0.0262
_diffrn_reflns_av_unetI/netI 0.0244
_diffrn_reflns_Laue_measured_fraction_full 0.994
_diffrn_reflns_Laue_measured_fraction_max 0.993
_diffrn_reflns_limit_h_max 38
_diffrn_reflns_limit_h_min -38
_diffrn_reflns_limit_k_max 19
_diffrn_reflns_limit_k_min -18
_diffrn_reflns_limit_l_max 18
_diffrn_reflns_limit_l_min -15
_diffrn_reflns_number 26062
_diffrn_reflns_point_group_measured_fraction_full 0.994
_diffrn_reflns_point_group_measured_fraction_max 0.993
_diffrn_reflns_theta_full 25.242
_diffrn_reflns_theta_max 28.348
_diffrn_reflns_theta_min 2.833
_exptl_absorpt_coefficient_mu 2.417
_exptl_crystal_colour colourless
_exptl_crystal_density_diffrn 1.430
_exptl_crystal_description block
_exptl_crystal_F_000 2376
_exptl_crystal_size_max 0.280
_exptl_crystal_size_mid 0.260
_exptl_crystal_size_min 0.240
_refine_diff_density_max 3.021
_refine_diff_density_min -1.228
_refine_diff_density_rms 0.188
_refine_ls_extinction_method none
_refine_ls_goodness_of_fit_ref 1.066
_refine_ls_hydrogen_treatment constr
_refine_ls_matrix_type full
_refine_ls_number_parameters 299
_refine_ls_number_reflns 6956
_refine_ls_number_restraints 49
_refine_ls_restrained_S_all 1.080
_refine_ls_R_factor_all 0.0529
_refine_ls_R_factor_gt 0.0445
_refine_ls_shift/su_max 0.003
_refine_ls_shift/su_mean 0.000
_refine_ls_structure_factor_coef Fsqd
_refine_ls_weighting_details 'w=1/[\s^2^(Fo^2^)+(0.0594P)^2^+91.8173P] where P=(Fo^2^+2Fc^2^)/3'
_refine_ls_weighting_scheme calc
_refine_ls_wR_factor_gt 0.1214
_refine_ls_wR_factor_ref 0.1283
_reflns_Friedel_coverage 0.000
_reflns_number_gt 6032
_reflns_number_total 6956
_reflns_threshold_expression 'I > 2\s(I)'
_cod_data_source_file c8ce00008e2.cif
_cod_data_source_block 10R-Gd-RT2
_cod_depositor_comments 'Adding full bibliography for 7230226--7230238.cif.'
_cod_database_code 7230237
_shelx_shelxl_version_number 2016/6
_shelx_space_group_comment
;
The symmetry employed for this shelxl refinement is uniquely defined
by the following loop, which should always be used as a source of
symmetry information in preference to the above space-group names.
They are only intended as comments.
;
_shelx_estimated_absorpt_t_min 0.551
_shelx_estimated_absorpt_t_max 0.595

loop_
_space_group_symop_operation_xyz
'x, y, z'
'-x, y, -z+1/2'
'x+1/2, y+1/2, z'
'-x+1/2, y+1/2, -z+1/2'
'-x, -y, -z'
'x, -y, z-1/2'
'-x+1/2, -y+1/2, -z'
'x+1/2, -y+1/2, z-1/2'

loop_
_atom_site_label
_atom_site_type_symbol
_atom_site_fract_x
_atom_site_fract_y
_atom_site_fract_z
_atom_site_U_iso_or_equiv
_atom_site_adp_type
_atom_site_occupancy
_atom_site_site_symmetry_order
_atom_site_calc_flag
_atom_site_refinement_flags_posn
_atom_site_refinement_flags_adp
_atom_site_refinement_flags_occupancy
_atom_site_disorder_assembly
_atom_site_disorder_group
Gd1 Gd 0.68273(2) 0.78861(2) 0.46284(2) 0.01489(9) Uani 1 1 d . . . . .
O1 O 0.73239(13) 0.6605(2) 0.4515(3) 0.0222(7) Uani 1 1 d . . . . .
O2 O 0.79387(13) 0.5746(3) 0.4357(3) 0.0265(8) Uani 1 1 d . . . . .
O3 O 0.76775(13) 0.3460(3) 0.1530(3) 0.0292(9) Uani 1 1 d . . . . .
O4 O 0.69815(13) 0.2745(3) 0.1256(3) 0.0233(7) Uani 1 1 d . . . . .
O5 O 0.57781(15) 0.3562(3) 0.3506(4) 0.0426(12) Uani 1 1 d . . . . .
O6 O 0.39084(14) 0.1814(3) 0.4716(4) 0.0337(9) Uani 1 1 d . . . . .
O7 O 0.38022(14) 0.3259(3) 0.5142(3) 0.0326(9) Uani 1 1 d . . . . .
C1 C 0.71925(17) 0.5188(3) 0.3628(4) 0.0197(9) Uani 1 1 d . . . . .
C2 C 0.73701(17) 0.4582(3) 0.2972(4) 0.0207(9) Uani 1 1 d . . . . .
H2 H 0.769426 0.459898 0.289508 0.025 Uiso 1 1 calc R U . . .
C3 C 0.70745(17) 0.3956(3) 0.2431(4) 0.0199(9) Uani 1 1 d . . . . .
C4 C 0.65995(17) 0.3923(4) 0.2560(4) 0.0224(10) Uani 1 1 d . . . . .
H4 H 0.639630 0.349436 0.218879 0.027 Uiso 1 1 calc R U . . .
C5 C 0.64232(17) 0.4514(4) 0.3228(4) 0.0228(10) Uani 1 1 d . . . . .
C6 C 0.67206(17) 0.5152(4) 0.3758(4) 0.0224(10) Uani 1 1 d . . . . .
H6 H 0.660080 0.556278 0.420957 0.027 Uiso 1 1 calc R U . . .
C7 C 0.75063(18) 0.5887(3) 0.4197(4) 0.0207(9) Uani 1 1 d . . . . .
C8 C 0.72589(17) 0.3331(4) 0.1682(4) 0.0211(9) Uani 1 1 d . . . . .
C9 C 0.59084(18) 0.4499(4) 0.3375(4) 0.0271(11) Uani 1 1 d . . . . .
H9A H 0.585943 0.486784 0.396721 0.033 Uiso 1 1 calc R U . . .
H9B H 0.571397 0.476760 0.278919 0.033 Uiso 1 1 calc R U . . .
C10 C 0.5337(2) 0.3404(4) 0.3763(5) 0.0347(14) Uani 1 1 d . . . . .
C11 C 0.5222(3) 0.2480(5) 0.3840(7) 0.056(2) Uani 1 1 d . U . . .
H11 H 0.543290 0.201503 0.368013 0.067 Uiso 1 1 calc R U . . .
C12 C 0.4797(3) 0.2238(5) 0.4150(7) 0.052(2) Uani 1 1 d . U . . .
H12 H 0.471773 0.160386 0.419643 0.062 Uiso 1 1 calc R U . . .
C13 C 0.44856(19) 0.2910(4) 0.4396(5) 0.0285(12) Uani 1 1 d . . . . .
C14 C 0.46054(19) 0.3826(4) 0.4292(5) 0.0302(12) Uani 1 1 d . . . . .
H14 H 0.439277 0.429247 0.444149 0.036 Uiso 1 1 calc R U . . .
C15 C 0.50288(19) 0.4086(4) 0.3974(5) 0.0304(12) Uani 1 1 d . . . . .
H15 H 0.510406 0.471900 0.390439 0.036 Uiso 1 1 calc R U . . .
C16 C 0.40382(18) 0.2650(4) 0.4763(4) 0.0261(11) Uani 1 1 d . . . . .
O8 O 0.64287(18) 0.9164(4) 0.3701(4) 0.0480(13) Uani 1 1 d . . . . .
C17 C 0.6577(4) 0.9934(7) 0.3639(9) 0.076(3) Uani 1 1 d . U . . .
H17 H 0.684344 1.011135 0.409025 0.092 Uiso 1 1 calc R U . . .
N1 N 0.6388(5) 1.0567(8) 0.2962(9) 0.106(3) Uani 1 1 d . U . . .
C18 C 0.6580(7) 1.1472(9) 0.2928(12) 0.132(6) Uani 1 1 d . U . . .
H18A H 0.637235 1.191531 0.319824 0.197 Uiso 1 1 calc R U . . .
H18B H 0.660904 1.163384 0.223799 0.197 Uiso 1 1 calc R U . . .
H18C H 0.689083 1.148779 0.332361 0.197 Uiso 1 1 calc R U . . .
C19 C 0.6035(8) 1.0218(18) 0.2233(17) 0.204(10) Uani 1 1 d . U . . .
H19A H 0.606271 1.051160 0.159312 0.306 Uiso 1 1 calc R U . . .
H19B H 0.572525 1.035202 0.242672 0.306 Uiso 1 1 calc R U . . .
H19C H 0.607378 0.954897 0.217424 0.306 Uiso 1 1 calc R U . . .
O9 O 0.6517(2) 0.7265(4) 0.2998(4) 0.0478(13) Uani 0.5 1 d . . P A 1
C20 C 0.6551(7) 0.7635(13) 0.2197(11) 0.057(4) Uani 0.5 1 d D U P A 1
O10 O 0.6480(10) 0.7137(17) 0.1390(16) 0.140(8) Uani 0.5 1 d D U P A 1
O12 O 0.500000 0.236(2) 0.750000 0.226(12) Uiso 1 2 d S . P B 1
O9A O 0.6517(2) 0.7265(4) 0.2998(4) 0.0478(13) Uani 0.5 1 d . . P A 2
O11 O 0.6306(9) 0.6262(19) 0.1333(19) 0.142(8) Uiso 0.5 1 d . . P C 2
O13 O 0.500000 0.389(2) 0.750000 0.268(14) Uiso 1 2 d S . P D 2

loop_
_atom_site_aniso_label
_atom_site_aniso_U_11
_atom_site_aniso_U_22
_atom_site_aniso_U_33
_atom_site_aniso_U_23
_atom_site_aniso_U_13
_atom_site_aniso_U_12
Gd1 0.01138(12) 0.01540(12) 0.01886(13) 0.00055(8) 0.00558(8) -0.00172(7)
O1 0.0240(17) 0.0150(16) 0.0285(18) -0.0057(13) 0.0073(14) -0.0019(13)
O2 0.0176(16) 0.0211(18) 0.041(2) -0.0093(16) 0.0056(15) -0.0041(14)
O3 0.0173(17) 0.038(2) 0.034(2) -0.0160(17) 0.0122(15) -0.0042(15)
O4 0.0238(18) 0.0252(18) 0.0227(18) -0.0087(14) 0.0097(14) -0.0067(14)
O5 0.027(2) 0.028(2) 0.081(3) -0.010(2) 0.035(2) -0.0078(17)
O6 0.0252(19) 0.025(2) 0.055(3) -0.0038(19) 0.0201(19) -0.0045(16)
O7 0.0235(19) 0.030(2) 0.049(3) -0.0141(18) 0.0221(18) -0.0091(16)
C1 0.017(2) 0.015(2) 0.028(2) -0.0051(18) 0.0106(18) -0.0049(17)
C2 0.016(2) 0.020(2) 0.028(2) -0.0061(19) 0.0102(18) -0.0032(18)
C3 0.020(2) 0.018(2) 0.023(2) -0.0058(18) 0.0102(18) -0.0014(18)
C4 0.018(2) 0.022(2) 0.030(3) -0.0096(19) 0.0120(19) -0.0062(18)
C5 0.017(2) 0.021(2) 0.033(3) -0.005(2) 0.0143(19) -0.0036(18)
C6 0.019(2) 0.020(2) 0.032(3) -0.0056(19) 0.0136(19) -0.0026(18)
C7 0.023(2) 0.017(2) 0.024(2) -0.0020(18) 0.0094(19) -0.0046(18)
C8 0.017(2) 0.022(2) 0.025(2) -0.0065(19) 0.0070(18) -0.0009(18)
C9 0.018(2) 0.027(3) 0.039(3) -0.010(2) 0.015(2) -0.007(2)
C10 0.023(3) 0.034(3) 0.053(4) -0.011(3) 0.023(3) -0.008(2)
C11 0.040(4) 0.035(3) 0.102(6) -0.015(4) 0.044(4) -0.006(3)
C12 0.039(3) 0.032(3) 0.092(5) -0.012(3) 0.036(4) -0.008(3)
C13 0.018(2) 0.030(3) 0.040(3) -0.005(2) 0.015(2) -0.005(2)
C14 0.019(2) 0.029(3) 0.045(3) -0.006(2) 0.014(2) 0.001(2)
C15 0.024(3) 0.026(3) 0.043(3) -0.002(2) 0.015(2) -0.003(2)
C16 0.016(2) 0.031(3) 0.034(3) -0.003(2) 0.012(2) -0.005(2)
O8 0.043(3) 0.046(3) 0.057(3) 0.026(2) 0.016(2) 0.018(2)
C17 0.093(6) 0.063(5) 0.079(6) 0.015(5) 0.034(5) 0.015(5)
N1 0.125(7) 0.091(6) 0.102(6) 0.028(5) 0.021(6) 0.006(6)
C18 0.213(15) 0.073(8) 0.122(10) 0.039(7) 0.072(10) 0.010(9)
C19 0.177(15) 0.221(17) 0.185(15) 0.076(14) -0.083(13) -0.026(14)
O9 0.065(3) 0.048(3) 0.026(2) 0.000(2) -0.009(2) -0.020(3)
C20 0.070(8) 0.065(7) 0.033(6) 0.001(6) -0.008(6) -0.022(7)
O10 0.152(12) 0.154(12) 0.114(11) -0.025(8) 0.014(8) -0.026(9)
O9A 0.065(3) 0.048(3) 0.026(2) 0.000(2) -0.009(2) -0.020(3)

loop_
_atom_type_symbol
_atom_type_description
_atom_type_scat_dispersion_real
_atom_type_scat_dispersion_imag
_atom_type_scat_source
C C 0.0033 0.0016 'International Tables Vol C Tables 4.2.6.8 and 6.1.1.4'
H H 0.0000 0.0000 'International Tables Vol C Tables 4.2.6.8 and 6.1.1.4'
N N 0.0061 0.0033 'International Tables Vol C Tables 4.2.6.8 and 6.1.1.4'
O O 0.0106 0.0060 'International Tables Vol C Tables 4.2.6.8 and 6.1.1.4'
Gd Gd -0.1653 3.9035 'International Tables Vol C Tables 4.2.6.8 and 6.1.1.4'

loop_
_geom_angle_atom_site_label_1
_geom_angle_atom_site_label_2
_geom_angle_atom_site_label_3
_geom_angle
_geom_angle_site_symmetry_1
_geom_angle_site_symmetry_3
O1 Gd1 O4 73.60(13) . 6_566
O1 Gd1 O3 79.31(13) . 4_655
O4 Gd1 O3 133.41(13) 6_566 4_655
O1 Gd1 O6 136.45(13) . 5_666
O4 Gd1 O6 78.09(14) 6_566 5_666
O3 Gd1 O6 142.51(14) 4_655 5_666
O1 Gd1 O8 144.18(16) . .
O4 Gd1 O8 142.11(16) 6_566 .
O3 Gd1 O8 71.17(15) 4_655 .
O6 Gd1 O8 71.50(16) 5_666 .
O1 Gd1 O9A 78.66(17) . .
O4 Gd1 O9A 134.48(16) 6_566 .
O3 Gd1 O9A 73.22(17) 4_655 .
O6 Gd1 O9A 99.52(18) 5_666 .
O8 Gd1 O9A 73.80(19) . .
O1 Gd1 O9 78.66(17) . .
O4 Gd1 O9 134.48(16) 6_566 .
O3 Gd1 O9 73.22(17) 4_655 .
O6 Gd1 O9 99.52(18) 5_666 .
O8 Gd1 O9 73.80(19) . .
O1 Gd1 O2 123.26(12) . 7_666
O4 Gd1 O2 77.57(14) 6_566 7_666
O3 Gd1 O2 86.96(14) 4_655 7_666
O6 Gd1 O2 80.66(13) 5_666 7_666
O8 Gd1 O2 75.69(18) . 7_666
O9 Gd1 O2 147.62(16) . 7_666
O1 Gd1 O7 86.52(13) . 5_666
O4 Gd1 O7 71.27(15) 6_566 5_666
O3 Gd1 O7 144.08(15) 4_655 5_666
O6 Gd1 O7 52.95(13) 5_666 5_666
O8 Gd1 O7 105.66(17) . 5_666
O9 Gd1 O7 71.70(16) . 5_666
O2 Gd1 O7 127.83(13) 7_666 5_666
O1 Gd1 O1 73.74(13) . 7_666
O4 Gd1 O1 69.65(12) 6_566 7_666
O3 Gd1 O1 66.70(13) 4_655 7_666
O6 Gd1 O1 125.35(13) 5_666 7_666
O8 Gd1 O1 110.87(16) . 7_666
O9 Gd1 O1 134.52(16) . 7_666
O2 Gd1 O1 50.53(11) 7_666 7_666
O7 Gd1 O1 139.75(14) 5_666 7_666
O1 Gd1 C16 111.41(15) . 5_666
O4 Gd1 C16 71.73(15) 6_566 5_666
O3 Gd1 C16 154.72(15) 4_655 5_666
O6 Gd1 C16 26.49(15) 5_666 5_666
O8 Gd1 C16 89.34(17) . 5_666
O9A Gd1 C16 86.20(18) . 5_666
O9 Gd1 C16 86.20(18) . 5_666
O2 Gd1 C16 104.08(15) 7_666 5_666
O7 Gd1 C16 26.50(15) 5_666 5_666
O1 Gd1 C16 137.46(14) 7_666 5_666
O1 Gd1 C7 98.96(13) . 7_666
O4 Gd1 C7 72.40(14) 6_566 7_666
O3 Gd1 C7 75.33(14) 4_655 7_666
O6 Gd1 C7 103.22(14) 5_666 7_666
O8 Gd1 C7 92.87(18) . 7_666
O9 Gd1 C7 148.36(16) . 7_666
O2 Gd1 C7 24.92(13) 7_666 7_666
O7 Gd1 C7 139.94(14) 5_666 7_666
O1 Gd1 C7 25.61(12) 7_666 7_666
C16 Gd1 C7 122.93(15) 5_666 7_666
C7 O1 Gd1 161.8(3) . .
C7 O1 Gd1 88.9(3) . 7_666
Gd1 O1 Gd1 106.26(12) . 7_666
C7 O2 Gd1 99.1(3) . 7_666
C8 O3 Gd1 135.7(3) . 4_645
C8 O4 Gd1 136.0(3) . 6_565
C10 O5 C9 117.1(5) . .
C16 O6 Gd1 94.3(3) . 5_666
C16 O7 Gd1 91.3(3) . 5_666
C6 C1 C2 120.1(4) . .
C6 C1 C7 119.3(4) . .
C2 C1 C7 120.6(4) . .
C3 C2 C1 120.1(4) . .
C3 C2 H2 120.0 . .
C1 C2 H2 120.0 . .
C2 C3 C4 119.8(4) . .
C2 C3 C8 120.4(4) . .
C4 C3 C8 119.8(4) . .
C5 C4 C3 120.3(5) . .
C5 C4 H4 119.8 . .
C3 C4 H4 119.8 . .
C4 C5 C6 119.7(4) . .
C4 C5 C9 121.5(5) . .
C6 C5 C9 118.8(4) . .
C1 C6 C5 120.0(4) . .
C1 C6 H6 120.0 . .
C5 C6 H6 120.0 . .
O2 C7 O1 121.5(5) . .
O2 C7 C1 119.7(4) . .
O1 C7 C1 118.9(4) . .
O2 C7 Gd1 56.0(3) . 7_666
O1 C7 Gd1 65.5(3) . 7_666
C1 C7 Gd1 174.9(4) . 7_666
O4 C8 O3 126.0(5) . .
O4 C8 C3 117.4(4) . .
O3 C8 C3 116.6(4) . .
O5 C9 C5 107.8(4) . .
O5 C9 H9A 110.1 . .
C5 C9 H9A 110.1 . .
O5 C9 H9B 110.1 . .
C5 C9 H9B 110.1 . .
H9A C9 H9B 108.5 . .
O5 C10 C15 124.7(5) . .
O5 C10 C11 114.6(5) . .
C15 C10 C11 120.7(5) . .
C10 C11 C12 119.6(6) . .
C10 C11 H11 120.2 . .
C12 C11 H11 120.2 . .
C11 C12 C13 120.9(6) . .
C11 C12 H12 119.5 . .
C13 C12 H12 119.5 . .
C14 C13 C12 118.1(5) . .
C14 C13 C16 121.0(5) . .
C12 C13 C16 120.9(5) . .
C13 C14 C15 121.9(5) . .
C13 C14 H14 119.0 . .
C15 C14 H14 119.0 . .
C10 C15 C14 118.6(5) . .
C10 C15 H15 120.7 . .
C14 C15 H15 120.7 . .
O7 C16 O6 121.2(5) . .
O7 C16 C13 119.6(5) . .
O6 C16 C13 119.2(5) . .
O7 C16 Gd1 62.2(3) . 5_666
O6 C16 Gd1 59.2(3) . 5_666
C13 C16 Gd1 177.2(4) . 5_666
C17 O8 Gd1 126.4(7) . .
O8 C17 N1 124.0(13) . .
O8 C17 H17 118.0 . .
N1 C17 H17 118.0 . .
C17 N1 C19 114.7(14) . .
C17 N1 C18 121.3(14) . .
C19 N1 C18 123.5(15) . .
N1 C18 H18A 109.5 . .
N1 C18 H18B 109.5 . .
H18A C18 H18B 109.5 . .
N1 C18 H18C 109.5 . .
H18A C18 H18C 109.5 . .
H18B C18 H18C 109.5 . .
N1 C19 H19A 109.5 . .
N1 C19 H19B 109.5 . .
H19A C19 H19B 109.5 . .
N1 C19 H19C 109.5 . .
H19A C19 H19C 109.5 . .
H19B C19 H19C 109.5 . .
C20 O9 Gd1 125.4(8) . .
O9 C20 O10 118.8(18) . .

loop_
_geom_bond_atom_site_label_1
_geom_bond_atom_site_label_2
_geom_bond_distance
_geom_bond_site_symmetry_2
Gd1 O1 2.357(4) .
Gd1 O4 2.380(4) 6_566
Gd1 O3 2.403(4) 4_655
Gd1 O6 2.436(4) 5_666
Gd1 O8 2.438(5) .
Gd1 O9A 2.448(5) .
Gd1 O9 2.448(5) .
Gd1 O2 2.456(4) 7_666
Gd1 O7 2.502(4) 5_666
Gd1 O1 2.663(4) 7_666
Gd1 C16 2.828(5) 5_666
Gd1 C7 2.926(5) 7_666
O1 C7 1.265(6) .
O2 C7 1.249(6) .
O3 C8 1.259(6) .
O4 C8 1.252(6) .
O5 C10 1.377(6) .
O5 C9 1.425(7) .
O6 C16 1.265(7) .
O7 C16 1.262(7) .
C1 C6 1.390(6) .
C1 C2 1.395(6) .
C1 C7 1.500(7) .
C2 C3 1.385(7) .
C2 H2 0.9500 .
C3 C4 1.398(6) .
C3 C8 1.509(6) .
C4 C5 1.390(7) .
C4 H4 0.9500 .
C5 C6 1.394(7) .
C5 C9 1.517(7) .
C6 H6 0.9500 .
C9 H9A 0.9900 .
C9 H9B 0.9900 .
C10 C15 1.379(8) .
C10 C11 1.385(10) .
C11 C12 1.386(9) .
C11 H11 0.9500 .
C12 C13 1.391(9) .
C12 H12 0.9500 .
C13 C14 1.383(8) .
C13 C16 1.486(7) .
C14 C15 1.394(7) .
C14 H14 0.9500 .
C15 H15 0.9500 .
O8 C17 1.200(12) .
C17 N1 1.362(14) .
C17 H17 0.9500 .
N1 C19 1.41(2) .
N1 C18 1.425(17) .
C18 H18A 0.9800 .
C18 H18B 0.9800 .
C18 H18C 0.9800 .
C19 H19A 0.9800 .
C19 H19B 0.9800 .
C19 H19C 0.9800 .
O9 C20 1.228(17) .
C20 O10 1.305(16) .
